data_4100052
loop_
_publ_author_name
'Yamashita, Makoto'
'Yamamoto, Yohsuke'
'Akiba, Kin-ya'
'Hashizume, Daisuke'
'Iwasaki, Fujiko'
'Takagi, Nozomi'
'Nagase, Shigeru'

_publ_section_title
;
 Syntheses and Structures of Hypervalent Pentacoordinate Carbon and Boron
 Compounds Bearing an Anthracene Skeleton -- Elucidation of Hypervalent
 Interaction Based on X-ray Analysis and DFT Calculation
;
_journal_coden_ASTM JACSAT
_journal_issue 12
_journal_name_full 'Journal of the American Chemical Society'
_journal_page_first 4354
_journal_page_last 4371
_journal_paper_doi 10.1021/ja0438011
_journal_volume 127
_journal_year 2005
_chemical_formula_moiety 'C17 H13 N O2 '
_chemical_formula_sum 'C17 H13 N O2'
_chemical_formula_weight 263.30
_space_group_IT_number 88
_symmetry_cell_setting tetragonal
_symmetry_space_group_name_Hall '-I 4ad'
_symmetry_space_group_name_H-M 'I 41/a :2'
_cell_angle_alpha 90
_cell_angle_beta 90
_cell_angle_gamma 90
_cell_formula_units_Z 16
_cell_length_a 25.057(3)
_cell_length_b 25.057(3)
_cell_length_c 8.3710(5)
_cell_measurement_temperature 273.2
_cell_volume 5255.8(7)
_cod_depositor_comments
;
 Updated bibliographic information.

 Antanas Vaitkus,
 2019-10-01
;
_cod_original_sg_symbol_H-M 'I 41/a'
_cod_original_formula_sum 'C17 H13 N O2 '
_cod_database_code 4100052

loop_
_symmetry_equiv_pos_as_xyz
x,y,z
-x,1/2-y,z
3/4-y,1/4+x,1/4+z
1/4+y,1/4-x,1/4+z
-x,-y,-z
x,1/2+y,-z
3/4+y,1/4-x,1/4-z
1/4-y,1/4+x,1/4-z
1/2+x,1/2+y,1/2+z
1/2-x,-y,1/2+z
1/4-y,3/4+x,3/4+z
3/4+y,3/4-x,3/4+z
1/2-x,1/2-y,1/2-z
1/2+x,y,1/2-z
1/4+y,3/4-x,3/4-z
3/4-y,3/4+x,3/4-z

loop_
_atom_site_label
_atom_site_type_symbol
_atom_site_fract_x
_atom_site_fract_y
_atom_site_fract_z
_atom_site_U_iso_or_equiv
_atom_site_adp_type
_atom_site_occupancy
_atom_site_calc_flag
_atom_site_refinement_flags
_atom_site_disorder_assembly
_atom_site_disorder_group
O(1) O 1.01112(9) 0.13634(9) -0.1558(3) 0.0739(7) Uani 1.00 d . . .
O(2) O 0.86892(10) -0.00500(9) -0.2228(2) 0.0720(7) Uani 1.00 d . . .
N(1) N 0.9338(2) 0.0798(1) -0.3378(4) 0.095(1) Uani 1.00 d . . .
C(1) C 1.0152(1) 0.1241(1) 0.0029(4) 0.0582(7) Uani 1.00 d . . .
C(2) C 1.0482(1) 0.1506(1) 0.1059(4) 0.0750(10) Uani 1.00 d . . .
C(3) C 1.0505(1) 0.1365(2) 0.2688(5) 0.081(1) Uani 1.00 d . . .
C(4) C 1.0209(1) 0.0963(2) 0.3252(4) 0.073(1) Uani 1.00 d . . .
C(5) C 0.8885(1) -0.0471(1) 0.2509(4) 0.0726(10) Uani 1.00 d . . .
C(6) C 0.8537(2) -0.0737(1) 0.1617(4) 0.078(1) Uani 1.00 d . . .
C(7) C 0.8463(1) -0.0602(1) -0.0005(4) 0.0721(9) Uani 1.00 d . . .
C(8) C 0.8750(1) -0.0202(1) -0.0694(3) 0.0553(7) Uani 1.00 d . . .
C(9) C 0.94533(10) 0.05269(10) -0.0424(3) 0.0456(6) Uani 1.00 d . . .
C(10) C 0.9548(1) 0.0252(1) 0.2806(3) 0.0615(8) Uani 1.00 d . . .
C(11) C 0.98184(10) 0.0813(1) 0.0563(3) 0.0489(6) Uani 1.00 d . . .
C(12) C 0.9856(1) 0.0671(1) 0.2218(3) 0.0575(8) Uani 1.00 d . . .
C(13) C 0.9196(1) -0.0039(1) 0.1862(3) 0.0568(7) Uani 1.00 d . . .
C(14) C 0.9137(1) 0.01034(10) 0.0202(3) 0.0480(6) Uani 1.00 d . . .
C(15) C 1.0438(2) 0.1767(1) -0.2225(5) 0.085(1) Uani 1.00 d . . .
C(16) C 0.8313(2) -0.0318(2) -0.3199(4) 0.086(1) Uani 1.00 d . . .
C(17) C 0.9393(1) 0.0674(1) -0.2076(3) 0.0552(7) Uani 1.00 d . . .
H H 1.0364 0.2106 -0.1677 0.1006 Uiso 1.00 d . . .
H H 0.8334 -0.1015 0.2074 0.0949 Uiso 1.00 d . . .
H H 0.8933 -0.0566 0.3600 0.0877 Uiso 1.00 d . . .
H H 0.9581 0.0159 0.3900 0.0746 Uiso 1.00 d . . .
H H 1.0231 0.0869 0.4348 0.0893 Uiso 1.00 d . . .
H H 1.0730 0.1560 0.3385 0.0981 Uiso 1.00 d . . .
H H 1.0700 0.1789 0.0667 0.0908 Uiso 1.00 d . . .
H H 0.7968 -0.0276 -0.2759 0.1039 Uiso 1.00 d . . .
H H 0.8322 -0.0169 -0.4247 0.1039 Uiso 1.00 d . . .
H H 0.8402 -0.0686 -0.3252 0.1039 Uiso 1.00 d . . .
H H 1.0798 0.1689 -0.2063 0.1028 Uiso 1.00 d . . .
H H 1.0358 0.1812 -0.3314 0.1028 Uiso 1.00 d . . .
H H 1.0364 0.2106 -0.1677 0.1006 Uiso 1.00 d . . .
H(1) H 0.8212 -0.0794 -0.0626 0.0873 Uiso 1.00 calc . . .
